data_2201442
loop_
_publ_author_name
'Yue-Ping Fang'
'Chun-long Chen'
'Xiu-jian Wang'
'Bei-sheng Kang'
'Kaibei Yu'
'Cheng-yong Su'

_publ_section_title
;
 Tris(2-sulfidopyridine <i>N</i>-oxide-\k^2^<i>O,S</i>)cobalt(III)
;
_journal_issue 9
_journal_name_full 'Acta Crystallographica Section E'
_journal_page_first m480
_journal_page_last m481
_journal_paper_doi 10.1107/S1600536802014745
_journal_volume 58
_journal_year 2002
_chemical_formula_moiety '[Co(C5 H4 N S O)3]'
_chemical_formula_sum 'C15 H12 Co N3 O3 S3'
_chemical_formula_weight 437.39
_chemical_name_systematic
;
 tri(2-sulfidopyridine N-oxide-O,S)-Cobalt(III)
;
_space_group_IT_number 14
_symmetry_cell_setting monoclinic
_symmetry_space_group_name_Hall '-P 2ybc'
_symmetry_space_group_name_H-M 'P 1 21/c 1'
_atom_sites_solution_hydrogens geom
_atom_sites_solution_primary direct
_atom_sites_solution_secondary difmap
_audit_creation_method SHELXL-97
_cell_angle_alpha 90.00
_cell_angle_beta 102.90(2)
_cell_angle_gamma 90.00
_cell_formula_units_Z 8
_cell_length_a 9.480(2)
_cell_length_b 26.303(5)
_cell_length_c 14.437(4)
_cell_measurement_reflns_used 28
_cell_measurement_temperature 296(2)
_cell_measurement_theta_max 13.71
_cell_measurement_theta_min 2.74
_cell_volume 3509.0(14)
_computing_cell_refinement XSCANS
_computing_data_collection 'XSCANS (Siemens, 1996)'
_computing_data_reduction XSCANS
_computing_molecular_graphics 'SHELXTL (Siemens, 1994)'
_computing_publication_material SHELXTL
_computing_structure_refinement 'SHELXL97 (Sheldrick, 1997)'
_computing_structure_solution 'SHELXS97 (Sheldrick, 1990)'
_diffrn_ambient_temperature 296(2)
_diffrn_measured_fraction_theta_full 1.000
_diffrn_measured_fraction_theta_max 1.000
_diffrn_measurement_device_type 'Siemens P4'
_diffrn_measurement_method '\w scans'
_diffrn_radiation_monochromator graphite
_diffrn_radiation_source 'normal-focus sealed tube'
_diffrn_radiation_type MoK\a
_diffrn_radiation_wavelength 0.71073
_diffrn_reflns_av_R_equivalents 0.0283
_diffrn_reflns_av_sigmaI/netI 0.1026
_diffrn_reflns_limit_h_max 11
_diffrn_reflns_limit_h_min 0
_diffrn_reflns_limit_k_max 31
_diffrn_reflns_limit_k_min -1
_diffrn_reflns_limit_l_max 16
_diffrn_reflns_limit_l_min -17
_diffrn_reflns_number 7223
_diffrn_reflns_theta_full 25.00
_diffrn_reflns_theta_max 25.00
_diffrn_reflns_theta_min 1.55
_diffrn_standards_decay_% 1.88
_diffrn_standards_interval_count 97
_diffrn_standards_number 3
_exptl_absorpt_coefficient_mu 1.355
_exptl_absorpt_correction_T_max 0.9903
_exptl_absorpt_correction_T_min 0.8001
_exptl_absorpt_correction_type empirical
_exptl_absorpt_process_details '(North et al., 1968)'
_exptl_crystal_colour black
_exptl_crystal_density_diffrn 1.656
_exptl_crystal_density_method 'not measured'
_exptl_crystal_description block
_exptl_crystal_F_000 1776
_exptl_crystal_size_max 0.50
_exptl_crystal_size_mid 0.30
_exptl_crystal_size_min 0.10
_refine_diff_density_max 0.292
_refine_diff_density_min -0.269
_refine_ls_extinction_method none
_refine_ls_goodness_of_fit_ref 0.801
_refine_ls_hydrogen_treatment constr
_refine_ls_matrix_type full
_refine_ls_number_parameters 451
_refine_ls_number_reflns 6188
_refine_ls_number_restraints 0
_refine_ls_restrained_S_all 0.801
_refine_ls_R_factor_all 0.0920
_refine_ls_R_factor_gt 0.0398
_refine_ls_shift/su_max 0.001
_refine_ls_shift/su_mean 0.000
_refine_ls_structure_factor_coef Fsqd
_refine_ls_weighting_details 'calc w = 1/[\s^2^(Fo^2^)+(0.0130P)^2^+0.0000P] where P = (Fo^2^+2Fc^2^)/3'
_refine_ls_weighting_scheme calc
_refine_ls_wR_factor_gt 0.0519
_refine_ls_wR_factor_ref 0.0593
_reflns_number_gt 3363
_reflns_number_total 6188
_reflns_threshold_expression >2sigma(I)
_cod_data_source_file cv6129.cif
_cod_data_source_block I
_cod_depositor_comments
;
The following automatic conversions were performed:
'_symmetry_cell_setting' value 'Monoclinic' changed to 'monoclinic'
according to '/home/saulius/struct/CIF-dictionaries/cif_core.dic'
dictionary named 'cif_core.dic' version 2.4.1 from 2010-06-29.

Automatic conversion script
Id: cif_fix_enum 1527 2010-12-29 10:47:43Z saulius 

The following automatic conversions were performed:

'_symmetry_cell_setting' value 'Monoclinic' changed to 'monoclinic'
according to /home/saulius/struct/CIF-dictionaries/cif_core.dic
dictionary named 'cif_core.dic' version 2.4.1 from 2010-06-29.

Automatic conversion script
Id: cif_fix_values 1715 2011-07-08 13:25:40Z adriana 
;
_cod_original_sg_symbol_H-M 'P 21/c'
_cod_database_code 2201442
_cod_database_fobs_code 2201442

loop_
_symmetry_equiv_pos_as_xyz
'x, y, z'
'-x, y+1/2, -z+1/2'
'-x, -y, -z'
'x, -y-1/2, z-1/2'

loop_
_atom_site_label
_atom_site_fract_x
_atom_site_fract_y
_atom_site_fract_z
_atom_site_U_iso_or_equiv
_atom_site_adp_type
_atom_site_calc_flag
_atom_site_refinement_flags
_atom_site_occupancy
_atom_site_disorder_assembly
_atom_site_disorder_group
_atom_site_type_symbol
Co1 0.61927(6) 0.564809(19) 0.79993(4) 0.03953(16) Uani d . 1 . . Co
Co2 0.17803(6) 0.686194(19) 0.30228(4) 0.03941(16) Uani d . 1 . . Co
S1 0.51683(13) 0.63919(4) 0.80197(8) 0.0489(3) Uani d . 1 . . S
S2 0.65118(13) 0.58108(4) 0.65687(8) 0.0525(3) Uani d . 1 . . S
S3 0.83205(14) 0.59760(4) 0.86475(9) 0.0598(4) Uani d . 1 . . S
S4 0.29945(12) 0.69721(4) 0.44990(8) 0.0467(3) Uani d . 1 . . S
S5 0.03926(13) 0.75289(4) 0.30874(8) 0.0522(3) Uani d . 1 . . S
S6 0.33873(13) 0.73256(4) 0.25227(8) 0.0524(3) Uani d . 1 . . S
O1 0.5683(3) 0.54966(9) 0.91996(18) 0.0505(8) Uani d . 1 . . O
O2 0.4399(3) 0.53026(9) 0.74094(18) 0.0444(7) Uani d . 1 . . O
O3 0.7134(3) 0.49881(9) 0.80694(18) 0.0469(8) Uani d . 1 . . O
O4 0.0517(3) 0.63989(9) 0.35079(19) 0.0458(7) Uani d . 1 . . O
O5 0.0620(3) 0.67315(10) 0.17621(19) 0.0524(8) Uani d . 1 . . O
O6 0.2924(3) 0.62727(9) 0.28373(18) 0.0412(7) Uani d . 1 . . O
N1 0.4825(4) 0.58464(12) 0.9493(2) 0.0393(9) Uani d . 1 . . N
N2 0.3985(4) 0.53605(11) 0.6449(2) 0.0392(9) Uani d . 1 . . N
N3 0.8594(4) 0.49929(12) 0.8327(2) 0.0419(9) Uani d . 1 . . N
N4 0.0702(4) 0.63969(12) 0.4466(3) 0.0412(9) Uani d . 1 . . N
N5 -0.0391(4) 0.70853(13) 0.1403(2) 0.0464(10) Uani d . 1 . . N
N6 0.4290(4) 0.63745(12) 0.2754(2) 0.0356(8) Uani d . 1 . . N
C1 0.4517(4) 0.62886(14) 0.9019(3) 0.0376(11) Uani d . 1 . . C
C2 0.3663(5) 0.66376(15) 0.9374(3) 0.0514(13) Uani d . 1 . . C
H2 0.3458 0.6951 0.9075 0.062 Uiso calc R 1 . . H
C3 0.3119(5) 0.65282(17) 1.0154(3) 0.0575(13) Uani d . 1 . . C
H3 0.2545 0.6762 1.0382 0.069 Uiso calc R 1 . . H
C4 0.3441(5) 0.60654(16) 1.0594(3) 0.0510(12) Uani d . 1 . . C
H4 0.3068 0.5983 1.1118 0.061 Uiso calc R 1 . . H
C5 0.4301(4) 0.57268(15) 1.0266(3) 0.0455(12) Uani d . 1 . . C
H5 0.4528 0.5416 1.0570 0.055 Uiso calc R 1 . . H
C6 0.4866(4) 0.55914(14) 0.5956(3) 0.0387(10) Uani d . 1 . . C
C7 0.4363(5) 0.56309(15) 0.4976(3) 0.0535(12) Uani d . 1 . . C
H7 0.4929 0.5799 0.4623 0.064 Uiso calc R 1 . . H
C8 0.3076(6) 0.54334(16) 0.4521(3) 0.0625(15) Uani d . 1 . . C
H8 0.2773 0.5455 0.3863 0.075 Uiso calc R 1 . . H
C9 0.2223(5) 0.51986(16) 0.5054(4) 0.0586(14) Uani d . 1 . . C
H9 0.1336 0.5060 0.4755 0.070 Uiso calc R 1 . . H
C10 0.2674(5) 0.51697(14) 0.6013(3) 0.0489(12) Uani d . 1 . . C
H10 0.2085 0.5019 0.6371 0.059 Uiso calc R 1 . . H
C11 0.9300(5) 0.54321(16) 0.8629(3) 0.0502(12) Uani d . 1 . . C
C12 1.0788(5) 0.54025(18) 0.8902(4) 0.0882(19) Uani d . 1 . . C
H12 1.1307 0.5697 0.9105 0.106 Uiso calc R 1 . . H
C13 1.1534(5) 0.4957(2) 0.8887(4) 0.110(2) Uani d . 1 . . C
H13 1.2536 0.4946 0.9087 0.133 Uiso calc R 1 . . H
C14 1.0751(5) 0.45235(18) 0.8564(3) 0.0755(16) Uani d . 1 . . C
H14 1.1225 0.4215 0.8546 0.091 Uiso calc R 1 . . H
C15 0.9296(5) 0.45485(15) 0.8278(3) 0.0514(12) Uani d . 1 . . C
H15 0.8773 0.4259 0.8045 0.062 Uiso calc R 1 . . H
C16 0.1851(4) 0.66352(14) 0.5025(3) 0.0417(11) Uani d . 1 . . C
C17 0.2021(5) 0.65905(15) 0.6007(3) 0.0554(13) Uani d . 1 . . C
H17 0.2810 0.6743 0.6410 0.067 Uiso calc R 1 . . H
C18 0.1041(6) 0.63246(18) 0.6386(4) 0.0704(16) Uani d . 1 . . C
H18 0.1172 0.6290 0.7041 0.085 Uiso calc R 1 . . H
C19 -0.0151(6) 0.61070(18) 0.5778(4) 0.0669(15) Uani d . 1 . . C
H19 -0.0843 0.5935 0.6024 0.080 Uiso calc R 1 . . H
C20 -0.0299(5) 0.61462(15) 0.4834(4) 0.0561(13) Uani d . 1 . . C
H20 -0.1096 0.6000 0.4428 0.067 Uiso calc R 1 . . H
C21 -0.0633(4) 0.74820(15) 0.1949(3) 0.0480(12) Uani d . 1 . . C
C22 -0.1735(5) 0.78210(17) 0.1537(4) 0.0610(14) Uani d . 1 . . C
H22 -0.1931 0.8099 0.1885 0.073 Uiso calc R 1 . . H
C23 -0.2524(6) 0.7749(2) 0.0636(4) 0.0842(18) Uani d . 1 . . C
H23 -0.3266 0.7974 0.0381 0.101 Uiso calc R 1 . . H
C24 -0.2229(6) 0.7345(2) 0.0097(4) 0.0880(19) Uani d . 1 . . C
H24 -0.2753 0.7296 -0.0522 0.106 Uiso calc R 1 . . H
C25 -0.1151(5) 0.70201(19) 0.0499(3) 0.0689(15) Uani d . 1 . . C
H25 -0.0931 0.6748 0.0146 0.083 Uiso calc R 1 . . H
C26 0.4673(5) 0.68623(15) 0.2609(3) 0.0446(11) Uani d . 1 . . C
C27 0.6092(5) 0.69368(18) 0.2527(3) 0.0687(15) Uani d . 1 . . C
H27 0.6409 0.7265 0.2444 0.082 Uiso calc R 1 . . H
C28 0.7033(5) 0.6538(2) 0.2567(3) 0.0735(16) Uani d . 1 . . C
H28 0.7981 0.6596 0.2517 0.088 Uiso calc R 1 . . H
C29 0.6570(5) 0.60502(18) 0.2680(3) 0.0606(14) Uani d . 1 . . C
H29 0.7196 0.5776 0.2698 0.073 Uiso calc R 1 . . H
C30 0.5177(4) 0.59740(15) 0.2766(3) 0.0429(11) Uani d . 1 . . C
H30 0.4844 0.5646 0.2832 0.051 Uiso calc R 1 . . H

loop_
_atom_site_aniso_label
_atom_site_aniso_U_11
_atom_site_aniso_U_22
_atom_site_aniso_U_33
_atom_site_aniso_U_12
_atom_site_aniso_U_13
_atom_site_aniso_U_23
Co1 0.0435(4) 0.0329(3) 0.0436(4) 0.0036(3) 0.0126(3) -0.0019(3)
Co2 0.0417(4) 0.0310(3) 0.0462(4) -0.0019(3) 0.0113(3) -0.0050(3)
S1 0.0656(9) 0.0371(6) 0.0477(7) 0.0141(6) 0.0202(7) 0.0093(6)
S2 0.0554(8) 0.0549(7) 0.0537(8) -0.0140(7) 0.0263(7) -0.0084(6)
S3 0.0598(9) 0.0368(6) 0.0761(9) -0.0002(6) 0.0009(7) -0.0159(6)
S4 0.0465(8) 0.0414(6) 0.0510(7) -0.0127(6) 0.0083(6) -0.0042(6)
S5 0.0566(8) 0.0415(7) 0.0586(8) 0.0086(6) 0.0128(7) -0.0080(6)
S6 0.0636(9) 0.0305(6) 0.0690(9) -0.0027(6) 0.0274(7) 0.0031(6)
O1 0.074(2) 0.0358(16) 0.0464(18) 0.0248(16) 0.0231(17) 0.0098(14)
O2 0.045(2) 0.0467(17) 0.0412(18) -0.0008(14) 0.0087(15) 0.0073(14)
O3 0.0276(18) 0.0367(16) 0.074(2) -0.0015(14) 0.0062(16) -0.0100(15)
O4 0.0409(19) 0.0463(17) 0.0489(19) -0.0094(15) 0.0075(16) -0.0041(15)
O5 0.058(2) 0.0418(17) 0.053(2) 0.0110(16) 0.0048(17) -0.0069(15)
O6 0.0363(18) 0.0318(15) 0.0593(19) -0.0082(14) 0.0188(15) -0.0055(14)
N1 0.049(2) 0.036(2) 0.032(2) 0.0049(18) 0.0081(18) 0.0004(17)
N2 0.041(2) 0.0284(19) 0.050(2) 0.0033(17) 0.014(2) 0.0013(18)
N3 0.036(2) 0.039(2) 0.049(2) -0.0012(19) 0.0058(19) -0.0091(18)
N4 0.036(2) 0.040(2) 0.052(2) 0.0017(18) 0.019(2) -0.0005(19)
N5 0.048(3) 0.047(2) 0.043(3) 0.000(2) 0.008(2) 0.006(2)
N6 0.033(2) 0.037(2) 0.037(2) -0.0040(18) 0.0063(17) 0.0008(17)
C1 0.045(3) 0.030(2) 0.036(3) 0.004(2) 0.004(2) 0.001(2)
C2 0.063(3) 0.033(2) 0.058(3) 0.013(2) 0.016(3) 0.001(2)
C3 0.066(4) 0.059(3) 0.053(3) 0.011(3) 0.024(3) -0.010(3)
C4 0.058(3) 0.063(3) 0.034(3) -0.008(3) 0.016(2) -0.008(2)
C5 0.055(3) 0.051(3) 0.028(2) -0.001(2) 0.003(2) 0.003(2)
C6 0.046(3) 0.031(2) 0.043(3) 0.005(2) 0.017(2) -0.001(2)
C7 0.063(4) 0.050(3) 0.049(3) 0.001(3) 0.017(3) 0.006(3)
C8 0.090(5) 0.049(3) 0.046(3) 0.013(3) 0.010(3) 0.002(3)
C9 0.052(3) 0.048(3) 0.065(4) 0.002(3) -0.009(3) -0.008(3)
C10 0.038(3) 0.037(3) 0.069(4) -0.006(2) 0.006(3) 0.009(2)
C11 0.040(3) 0.047(3) 0.056(3) -0.003(2) -0.007(2) -0.010(2)
C12 0.047(4) 0.053(3) 0.142(5) -0.001(3) -0.026(4) -0.029(3)
C13 0.036(4) 0.079(4) 0.193(7) 0.002(3) -0.024(4) -0.040(5)
C14 0.044(3) 0.060(3) 0.117(5) 0.015(3) 0.006(3) -0.022(3)
C15 0.044(3) 0.033(3) 0.080(4) 0.000(2) 0.021(3) -0.012(2)
C16 0.040(3) 0.033(2) 0.053(3) 0.001(2) 0.013(2) -0.008(2)
C17 0.072(4) 0.042(3) 0.051(3) 0.006(3) 0.011(3) -0.005(2)
C18 0.095(5) 0.066(4) 0.059(4) 0.011(3) 0.035(4) -0.001(3)
C19 0.065(4) 0.067(4) 0.084(4) 0.004(3) 0.049(4) 0.010(3)
C20 0.040(3) 0.052(3) 0.082(4) -0.001(2) 0.028(3) 0.005(3)
C21 0.040(3) 0.037(2) 0.069(3) -0.001(2) 0.016(3) 0.009(3)
C22 0.046(3) 0.048(3) 0.089(4) -0.002(3) 0.017(3) 0.007(3)
C23 0.069(4) 0.073(4) 0.100(5) 0.006(3) -0.004(4) 0.024(4)
C24 0.091(5) 0.098(5) 0.057(4) -0.002(4) -0.021(3) 0.011(4)
C25 0.074(4) 0.084(4) 0.042(3) -0.009(3) -0.001(3) -0.007(3)
C26 0.048(3) 0.040(3) 0.048(3) -0.011(2) 0.014(2) 0.002(2)
C27 0.052(4) 0.062(3) 0.096(4) -0.012(3) 0.025(3) 0.017(3)
C28 0.041(3) 0.089(4) 0.096(4) 0.002(3) 0.025(3) 0.024(4)
C29 0.037(3) 0.064(3) 0.080(4) 0.011(3) 0.011(3) 0.019(3)
C30 0.044(3) 0.041(3) 0.043(3) 0.007(2) 0.007(2) 0.006(2)

loop_
_atom_type_symbol
_atom_type_description
_atom_type_scat_dispersion_real
_atom_type_scat_dispersion_imag
_atom_type_scat_source
C C 0.0033 0.0016 'International Tables Vol C Tables 4.2.6.8 and 6.1.1.4'
H H 0.0000 0.0000 'International Tables Vol C Tables 4.2.6.8 and 6.1.1.4'
N N 0.0061 0.0033 'International Tables Vol C Tables 4.2.6.8 and 6.1.1.4'
O O 0.0106 0.0060 'International Tables Vol C Tables 4.2.6.8 and 6.1.1.4'
S S 0.1246 0.1234 'International Tables Vol C Tables 4.2.6.8 and 6.1.1.4'
Co Co 0.3494 0.9721 'International Tables Vol C Tables 4.2.6.8 and 6.1.1.4'

loop_
_geom_angle_atom_site_label_1
_geom_angle_atom_site_label_2
_geom_angle_atom_site_label_3
_geom_angle
O1 Co1 O3 88.46(11)
O1 Co1 O2 85.85(12)
O3 Co1 O2 87.24(11)
O1 Co1 S1 88.38(8)
O3 Co1 S1 176.34(9)
O2 Co1 S1 94.38(9)
O1 Co1 S2 173.62(10)
O3 Co1 S2 93.73(9)
O2 Co1 S2 88.27(8)
S1 Co1 S2 89.60(5)
O1 Co1 S3 95.05(9)
O3 Co1 S3 87.78(8)
O2 Co1 S3 174.92(9)
S1 Co1 S3 90.65(5)
S2 Co1 S3 91.03(5)
O5 Co2 O6 86.94(11)
O5 Co2 O4 87.78(12)
O6 Co2 O4 87.58(11)
O5 Co2 S6 94.57(9)
O6 Co2 S6 87.03(8)
O4 Co2 S6 174.00(9)
O5 Co2 S4 175.76(9)
O6 Co2 S4 92.92(8)
O4 Co2 S4 87.98(9)
S6 Co2 S4 89.66(5)
O5 Co2 S5 87.80(9)
O6 Co2 S5 174.58(9)
O4 Co2 S5 93.54(9)
S6 Co2 S5 92.08(5)
S4 Co2 S5 92.42(5)
C1 S1 Co1 96.56(13)
C6 S2 Co1 96.86(15)
C11 S3 Co1 96.60(15)
C16 S4 Co2 96.63(16)
C21 S5 Co2 96.77(16)
C26 S6 Co2 96.67(14)
N1 O1 Co1 115.2(2)
N2 O2 Co1 114.7(2)
N3 O3 Co1 115.9(2)
N4 O4 Co2 114.8(2)
N5 O5 Co2 116.3(2)
N6 O6 Co2 115.4(2)
C1 N1 C5 122.7(4)
C1 N1 O1 120.2(3)
C5 N1 O1 117.1(3)
C6 N2 C10 122.0(4)
C6 N2 O2 120.9(3)
C10 N2 O2 117.1(4)
O3 N3 C15 117.6(3)
O3 N3 C11 119.9(3)
C15 N3 C11 122.5(4)
O4 N4 C16 120.7(3)
O4 N4 C20 117.3(4)
C16 N4 C20 122.1(4)
O5 N5 C25 117.5(4)
O5 N5 C21 120.3(4)
C25 N5 C21 122.3(4)
C30 N6 O6 116.9(3)
C30 N6 C26 123.5(4)
O6 N6 C26 119.6(3)
N1 C1 C2 117.3(4)
N1 C1 S1 119.1(3)
C2 C1 S1 123.6(3)
C3 C2 C1 121.3(4)
C3 C2 H2 119.4
C1 C2 H2 119.4
C2 C3 C4 118.7(4)
C2 C3 H3 120.6
C4 C3 H3 120.6
C5 C4 C3 120.5(4)
C5 C4 H4 119.8
C3 C4 H4 119.8
N1 C5 C4 119.5(4)
N1 C5 H5 120.3
C4 C5 H5 120.3
N2 C6 C7 117.1(4)
N2 C6 S2 118.5(3)
C7 C6 S2 124.5(4)
C8 C7 C6 122.2(4)
C8 C7 H7 118.9
C6 C7 H7 118.9
C7 C8 C9 118.5(5)
C7 C8 H8 120.7
C9 C8 H8 120.7
C10 C9 C8 120.2(5)
C10 C9 H9 119.9
C8 C9 H9 119.9
C9 C10 N2 120.0(4)
C9 C10 H10 120.0
N2 C10 H10 120.0
N3 C11 C12 116.3(4)
N3 C11 S3 119.1(3)
C12 C11 S3 124.6(4)
C13 C12 C11 122.8(5)
C13 C12 H12 118.6
C11 C12 H12 118.6
C12 C13 C14 118.0(5)
C12 C13 H13 121.0
C14 C13 H13 121.0
C15 C14 C13 119.9(5)
C15 C14 H14 120.1
C13 C14 H14 120.1
C14 C15 N3 120.4(4)
C14 C15 H15 119.8
N3 C15 H15 119.8
N4 C16 C17 117.4(4)
N4 C16 S4 118.8(3)
C17 C16 S4 123.7(4)
C18 C17 C16 120.9(5)
C18 C17 H17 119.5
C16 C17 H17 119.5
C17 C18 C19 119.1(5)
C17 C18 H18 120.5
C19 C18 H18 120.5
C20 C19 C18 119.7(5)
C20 C19 H19 120.2
C18 C19 H19 120.2
C19 C20 N4 120.7(5)
C19 C20 H20 119.6
N4 C20 H20 119.6
N5 C21 C22 116.8(4)
N5 C21 S5 118.5(3)
C22 C21 S5 124.7(4)
C23 C22 C21 121.1(5)
C23 C22 H22 119.5
C21 C22 H22 119.5
C22 C23 C24 120.5(5)
C22 C23 H23 119.8
C24 C23 H23 119.8
C25 C24 C23 118.1(5)
C25 C24 H24 121.0
C23 C24 H24 121.0
N5 C25 C24 121.3(5)
N5 C25 H25 119.3
C24 C25 H25 119.3
N6 C26 C27 116.3(4)
N6 C26 S6 118.2(3)
C27 C26 S6 125.6(4)
C28 C27 C26 121.5(5)
C28 C27 H27 119.3
C26 C27 H27 119.3
C27 C28 C29 119.8(5)
C27 C28 H28 120.1
C29 C28 H28 120.1
C30 C29 C28 119.1(4)
C30 C29 H29 120.4
C28 C29 H29 120.4
N6 C30 C29 119.8(4)
N6 C30 H30 120.1
C29 C30 H30 120.1

loop_
_geom_bond_atom_site_label_1
_geom_bond_atom_site_label_2
_geom_bond_site_symmetry_2
_geom_bond_distance
_geom_bond_publ_flag
Co1 O1 . 1.941(3) ?
Co1 O3 . 1.944(3) ?
Co1 O2 . 1.948(3) ?
Co1 S1 . 2.1873(12) ?
Co1 S2 . 2.1953(13) ?
Co1 S3 . 2.2013(14) ?
Co2 O5 . 1.936(3) ?
Co2 O6 . 1.944(2) ?
Co2 O4 . 1.945(3) ?
Co2 S6 . 2.1956(13) ?
Co2 S4 . 2.2036(13) ?
Co2 S5 . 2.2073(12) ?
S1 C1 . 1.713(4) ?
S2 C6 . 1.713(4) ?
S3 C11 . 1.709(4) ?
S4 C16 . 1.704(4) ?
S5 C21 . 1.717(4) ?
S6 C26 . 1.709(4) ?
O1 N1 . 1.357(3) ?
O2 N2 . 1.363(4) ?
O3 N3 . 1.350(4) ?
O4 N4 . 1.355(4) ?
O5 N5 . 1.353(4) ?
O6 N6 . 1.353(3) ?
N1 C1 . 1.348(4) ?
N1 C5 . 1.355(4) ?
N2 C6 . 1.356(4) ?
N2 C10 . 1.358(5) ?
N3 C15 . 1.355(4) ?
N3 C11 . 1.358(4) ?
N4 C16 . 1.355(5) ?
N4 C20 . 1.358(5) ?
N5 C25 . 1.354(5) ?
N5 C21 . 1.357(5) ?
N6 C30 . 1.346(4) ?
N6 C26 . 1.363(4) ?
C1 C2 . 1.395(5) ?
C2 C3 . 1.369(5) ?
C2 H2 . 0.9300 ?
C3 C4 . 1.375(5) ?
C3 H3 . 0.9300 ?
C4 C5 . 1.362(5) ?
C4 H4 . 0.9300 ?
C5 H5 . 0.9300 ?
C6 C7 . 1.392(5) ?
C7 C8 . 1.354(5) ?
C7 H7 . 0.9300 ?
C8 C9 . 1.381(6) ?
C8 H8 . 0.9300 ?
C9 C10 . 1.356(5) ?
C9 H9 . 0.9300 ?
C10 H10 . 0.9300 ?
C11 C12 . 1.379(6) ?
C12 C13 . 1.372(6) ?
C12 H12 . 0.9300 ?
C13 C14 . 1.383(6) ?
C13 H13 . 0.9300 ?
C14 C15 . 1.350(5) ?
C14 H14 . 0.9300 ?
C15 H15 . 0.9300 ?
C16 C17 . 1.397(5) ?
C17 C18 . 1.370(6) ?
C17 H17 . 0.9300 ?
C18 C19 . 1.390(6) ?
C18 H18 . 0.9300 ?
C19 C20 . 1.343(5) ?
C19 H19 . 0.9300 ?
C20 H20 . 0.9300 ?
C21 C22 . 1.401(5) ?
C22 C23 . 1.360(6) ?
C22 H22 . 0.9300 ?
C23 C24 . 1.384(6) ?
C23 H23 . 0.9300 ?
C24 C25 . 1.359(6) ?
C24 H24 . 0.9300 ?
C25 H25 . 0.9300 ?
C26 C27 . 1.390(5) ?
C27 C28 . 1.370(6) ?
C27 H27 . 0.9300 ?
C28 C29 . 1.378(5) ?
C28 H28 . 0.9300 ?
C29 C30 . 1.369(5) ?
C29 H29 . 0.9300 ?
C30 H30 . 0.9300 ?

loop_
_geom_torsion_atom_site_label_1
_geom_torsion_atom_site_label_2
_geom_torsion_atom_site_label_3
_geom_torsion_atom_site_label_4
_geom_torsion
O1 Co1 S1 C1 -4.89(16)
O2 Co1 S1 C1 80.83(16)
S2 Co1 S1 C1 169.06(14)
S3 Co1 S1 C1 -99.92(14)
O3 Co1 S2 C6 94.22(15)
O2 Co1 S2 C6 7.09(15)
S1 Co1 S2 C6 -87.30(13)
S3 Co1 S2 C6 -177.94(13)
O1 Co1 S3 C11 94.44(17)
O3 Co1 S3 C11 6.18(18)
S1 Co1 S3 C11 -177.13(16)
S2 Co1 S3 C11 -87.51(16)
O6 Co2 S4 C16 -94.09(15)
O4 Co2 S4 C16 -6.62(15)
S6 Co2 S4 C16 178.90(14)
S5 Co2 S4 C16 86.83(14)
O5 Co2 S5 C21 -4.09(16)
O4 Co2 S5 C21 -91.72(16)
S6 Co2 S5 C21 90.41(14)
S4 Co2 S5 C21 -179.85(14)
O5 Co2 S6 C26 -100.42(16)
O6 Co2 S6 C26 -13.73(16)
S4 Co2 S6 C26 79.21(14)
S5 Co2 S6 C26 171.62(14)
O3 Co1 O1 N1 -174.7(2)
O2 Co1 O1 N1 -87.3(2)
S1 Co1 O1 N1 7.2(2)
S3 Co1 O1 N1 97.7(2)
O1 Co1 O2 N2 168.8(2)
O3 Co1 O2 N2 -102.6(2)
S1 Co1 O2 N2 80.7(2)
S2 Co1 O2 N2 -8.7(2)
O1 Co1 O3 N3 -103.6(2)
O2 Co1 O3 N3 170.5(2)
S2 Co1 O3 N3 82.4(2)
S3 Co1 O3 N3 -8.5(2)
O5 Co2 O4 N4 -169.8(2)
O6 Co2 O4 N4 103.1(2)
S4 Co2 O4 N4 10.1(2)
S5 Co2 O4 N4 -82.2(2)
O6 Co2 O5 N5 -173.0(3)
S6 Co2 O5 N5 -86.2(2)
S5 Co2 O5 N5 5.7(2)
O5 Co2 O6 N6 111.3(2)
O4 Co2 O6 N6 -160.8(2)
S6 Co2 O6 N6 16.6(2)
S4 Co2 O6 N6 -72.9(2)
Co1 O1 N1 C1 -7.3(4)
Co1 O1 N1 C5 172.3(3)
Co1 O2 N2 C6 7.4(4)
Co1 O2 N2 C10 -173.8(2)
Co1 O3 N3 C15 -172.5(3)
Co1 O3 N3 C11 8.0(4)
Co2 O4 N4 C16 -10.8(4)
Co2 O4 N4 C20 169.5(3)
Co2 O5 N5 C25 175.7(3)
Co2 O5 N5 C21 -5.5(4)
Co2 O6 N6 C30 170.5(3)
Co2 O6 N6 C26 -13.3(4)
C5 N1 C1 C2 2.3(6)
O1 N1 C1 C2 -178.2(3)
C5 N1 C1 S1 -177.2(3)
O1 N1 C1 S1 2.4(5)
Co1 S1 C1 N1 2.9(3)
Co1 S1 C1 C2 -176.5(3)
N1 C1 C2 C3 -2.1(6)
S1 C1 C2 C3 177.3(3)
C1 C2 C3 C4 0.5(7)
C2 C3 C4 C5 1.0(7)
C1 N1 C5 C4 -0.8(6)
O1 N1 C5 C4 179.6(3)
C3 C4 C5 N1 -0.9(6)
C10 N2 C6 C7 0.7(5)
O2 N2 C6 C7 179.5(3)
C10 N2 C6 S2 -179.0(3)
O2 N2 C6 S2 -0.2(5)
Co1 S2 C6 N2 -5.7(3)
Co1 S2 C6 C7 174.6(3)
N2 C6 C7 C8 -2.3(6)
S2 C6 C7 C8 177.4(3)
C6 C7 C8 C9 1.9(7)
C7 C8 C9 C10 0.2(7)
C8 C9 C10 N2 -1.7(6)
C6 N2 C10 C9 1.3(6)
O2 N2 C10 C9 -177.6(3)
O3 N3 C11 C12 178.4(4)
C15 N3 C11 C12 -1.0(7)
O3 N3 C11 S3 -1.7(5)
C15 N3 C11 S3 178.9(3)
Co1 S3 C11 N3 -4.3(4)
Co1 S3 C11 C12 175.7(4)
N3 C11 C12 C13 -0.8(9)
S3 C11 C12 C13 179.2(5)
C11 C12 C13 C14 1.3(10)
C12 C13 C14 C15 0.0(9)
C13 C14 C15 N3 -1.8(8)
O3 N3 C15 C14 -177.1(4)
C11 N3 C15 C14 2.4(7)
O4 N4 C16 C17 -176.1(3)
C20 N4 C16 C17 3.5(6)
O4 N4 C16 S4 4.2(5)
C20 N4 C16 S4 -176.2(3)
Co2 S4 C16 N4 3.4(3)
Co2 S4 C16 C17 -176.3(3)
N4 C16 C17 C18 -1.4(6)
S4 C16 C17 C18 178.3(3)
C16 C17 C18 C19 -1.4(7)
C17 C18 C19 C20 2.2(7)
C18 C19 C20 N4 -0.1(7)
O4 N4 C20 C19 176.8(4)
C16 N4 C20 C19 -2.8(6)
O5 N5 C21 C22 -177.6(3)
C25 N5 C21 C22 1.1(6)
O5 N5 C21 S5 1.3(5)
C25 N5 C21 S5 180.0(3)
Co2 S5 C21 N5 2.7(3)
Co2 S5 C21 C22 -178.5(3)
N5 C21 C22 C23 0.5(7)
S5 C21 C22 C23 -178.3(4)
C21 C22 C23 C24 -1.5(8)
C22 C23 C24 C25 1.0(9)
O5 N5 C25 C24 177.1(4)
C21 N5 C25 C24 -1.7(7)
C23 C24 C25 N5 0.6(8)
C30 N6 C26 C27 -3.9(6)
O6 N6 C26 C27 -179.8(3)
C30 N6 C26 S6 175.1(3)
O6 N6 C26 S6 -0.8(5)
Co2 S6 C26 N6 11.7(3)
Co2 S6 C26 C27 -169.4(4)
N6 C26 C27 C28 1.6(7)
S6 C26 C27 C28 -177.2(4)
C26 C27 C28 C29 0.7(8)
C27 C28 C29 C30 -1.0(8)
O6 N6 C30 C29 179.7(3)
C26 N6 C30 C29 3.7(6)
C28 C29 C30 N6 -1.1(7)
